data_4131631
loop_
_publ_author_name
'Chen, Liye'
'Sanchez, Daniel R.'
'Zhang, Bufan'
'Carrow, Brad P.'

_publ_section_title
;
 &quot;Cationic&quot; Suzuki-Miyaura Coupling with Acutely Base-Sensitive
 Boronic Acids.
;
_journal_issue 36
_journal_name_full 'Journal of the American Chemical Society'
_journal_page_first 12418
_journal_page_last 12421
_journal_paper_doi 10.1021/jacs.7b07687
_journal_volume 139
_journal_year 2017
_chemical_formula_sum 'C36 H49 Cl F P Pd'
_chemical_formula_weight 673.57
_chemical_name_common LC7
_space_group_crystal_system monoclinic
_space_group_IT_number 14
_space_group_name_Hall '-P 2ybc'
_space_group_name_H-M_alt 'P 1 21/c 1'
_atom_sites_solution_hydrogens geom
_cell_angle_alpha 90
_cell_angle_beta 98.0448(15)
_cell_angle_gamma 90
_cell_formula_units_Z 4
_cell_length_a 10.0649(7)
_cell_length_b 17.7723(12)
_cell_length_c 17.2060(12)
_cell_measurement_reflns_used 9962
_cell_measurement_temperature 100.(2)
_cell_measurement_theta_max 33.7010
_cell_measurement_theta_min 2.3430
_cell_volume 3047.5(4)
_computing_cell_refinement 'SAINT V8.37A (Bruker AXS Inc., 2015)'
_computing_data_collection 'Bruker Instrument Service vV6.2.1'
_computing_data_reduction 'SAINT V8.37A (Bruker AXS Inc., 2015)'
_computing_structure_refinement 'SHELXL-2014/7 (Sheldrick, 2014)'
_computing_structure_solution 'SHELXT (Sheldrick, 2016)'
_diffrn_ambient_temperature 100.(2)
_diffrn_detector_area_resol_mean 10.4167
_diffrn_measured_fraction_theta_full 0.982
_diffrn_measured_fraction_theta_max 0.982
_diffrn_measurement_device_type 'Bruker Photon 100 CMOS'
_diffrn_radiation_type 'Mo K\a'
_diffrn_radiation_wavelength 0.71073
_diffrn_reflns_av_R_equivalents 0.0462
_diffrn_reflns_av_unetI/netI 0.0318
_diffrn_reflns_limit_h_max 15
_diffrn_reflns_limit_h_min -15
_diffrn_reflns_limit_k_max 27
_diffrn_reflns_limit_k_min -27
_diffrn_reflns_limit_l_max 26
_diffrn_reflns_limit_l_min -26
_diffrn_reflns_number 80385
_diffrn_reflns_theta_full 33.74
_diffrn_reflns_theta_max 33.74
_diffrn_reflns_theta_min 2.29
_diffrn_source 'I\mS microfocus source'
_exptl_absorpt_coefficient_mu 0.780
_exptl_absorpt_correction_T_max 0.95
_exptl_absorpt_correction_T_min 0.72
_exptl_absorpt_correction_type multi-scan
_exptl_absorpt_process_details 'SADABS V2014/5 (Bruker AXS Inc.)'
_exptl_crystal_colour 'clear pale yellow'
_exptl_crystal_density_diffrn 1.468
_exptl_crystal_density_method 'not measured'
_exptl_crystal_description rod
_exptl_crystal_F_000 1408
_exptl_crystal_size_max 0.202
_exptl_crystal_size_mid 0.143
_exptl_crystal_size_min 0.061
_refine_diff_density_max 1.257
_refine_diff_density_min -1.230
_refine_ls_extinction_method none
_refine_ls_goodness_of_fit_ref 1.074
_refine_ls_hydrogen_treatment constr
_refine_ls_matrix_type full
_refine_ls_number_parameters 361
_refine_ls_number_reflns 11972
_refine_ls_number_restraints 0
_refine_ls_restrained_S_all 1.074
_refine_ls_R_factor_all 0.0433
_refine_ls_R_factor_gt 0.0323
_refine_ls_shift/su_max 0.002
_refine_ls_shift/su_mean 0.000
_refine_ls_structure_factor_coef Fsqd
_refine_ls_weighting_details 'w=1/[\s^2^(Fo^2^)+(0.0389P)^2^+2.8273P] where P=(Fo^2^+2Fc^2^)/3'
_refine_ls_weighting_scheme calc
_refine_ls_wR_factor_gt 0.0815
_refine_ls_wR_factor_ref 0.0855
_reflns_number_gt 10164
_reflns_number_total 11972
_reflns_threshold_expression 'I > 2\s(I)'
_cod_data_source_file ja7b07687_si_002.cif
_cod_data_source_block PDJLC7
_cod_database_code 4131631

loop_
_space_group_symop_operation_xyz
'x, y, z'
'-x, y+1/2, -z+1/2'
'-x, -y, -z'
'x, -y-1/2, z-1/2'

loop_
_atom_site_type_symbol
_atom_site_label
_atom_site_fract_x
_atom_site_fract_y
_atom_site_fract_z
_atom_site_U_iso_or_equiv
_atom_site_adp_type
_atom_site_calc_flag
_atom_site_refinement_flags_adp
_atom_site_refinement_flags_posn
_atom_site_occupancy
Pd Pd1 0.48976(2) 0.74160(2) 0.19575(2) 0.00982(3) Uani d . . 1
C C1 0.65366(16) 0.70438(9) 0.15678(9) 0.0127(3) Uani d . . 1
F F1 0.98696(12) 0.66378(8) 0.04758(7) 0.0287(3) Uani d . . 1
Cl Cl1 0.47923(4) 0.84507(2) 0.11211(2) 0.01692(8) Uani d . . 1
P P1 0.45839(4) 0.65447(2) 0.28813(2) 0.00735(7) Uani d . . 1
C C5 0.88899(17) 0.72650(10) 0.14655(10) 0.0163(3) Uani d . . 1
H H5 0.9719 0.7505 0.1646 0.02 Uiso calc U R 1
C C4 0.87787(18) 0.67617(11) 0.08475(11) 0.0191(3) Uani d . . 1
C C3 0.76073(19) 0.63835(12) 0.05854(12) 0.0240(4) Uani d . . 1
H H3 0.7566 0.6033 0.0166 0.029 Uiso calc U R 1
C C2 0.64783(18) 0.65299(11) 0.09538(11) 0.0202(3) Uani d . . 1
H H2 0.5661 0.6274 0.0782 0.024 Uiso calc U R 1
C C6 0.77487(17) 0.74098(9) 0.18166(10) 0.0145(3) Uani d . . 1
H H6 0.7797 0.7764 0.2233 0.017 Uiso calc U R 1
C C8 0.67695(15) 0.55195(9) 0.31419(9) 0.0120(3) Uani d . . 1
H H8A 0.6137 0.5092 0.3044 0.014 Uiso calc U R 1
H H8B 0.6993 0.5695 0.263 0.014 Uiso calc U R 1
C C7 0.60958(14) 0.61680(8) 0.35487(9) 0.0091(2) Uani d . . 1
C C9 0.80592(16) 0.52562(10) 0.36622(10) 0.0158(3) Uani d . . 1
H H9 0.8471 0.4834 0.3395 0.019 Uiso calc U R 1
C C12 0.71433(15) 0.68130(9) 0.36903(9) 0.0121(3) Uani d . . 1
H H12A 0.7376 0.6988 0.318 0.015 Uiso calc U R 1
H H12B 0.6749 0.7242 0.3945 0.015 Uiso calc U R 1
C C13 0.57785(15) 0.58931(9) 0.43549(9) 0.0117(3) Uani d . . 1
H H13A 0.5375 0.6309 0.4625 0.014 Uiso calc U R 1
H H13B 0.5122 0.5476 0.4279 0.014 Uiso calc U R 1
C C14 0.70728(16) 0.56217(10) 0.48642(10) 0.0155(3) Uani d . . 1
H H14 0.6849 0.5439 0.538 0.019 Uiso calc U R 1
C C15 0.77066(17) 0.49792(10) 0.44540(11) 0.0180(3) Uani d . . 1
H H15A 0.7071 0.4552 0.4368 0.022 Uiso calc U R 1
H H15B 0.8528 0.4802 0.4788 0.022 Uiso calc U R 1
C C16 0.80641(17) 0.62771(11) 0.50061(10) 0.0178(3) Uani d . . 1
H H16A 0.8886 0.6112 0.5347 0.021 Uiso calc U R 1
H H16B 0.7657 0.6694 0.5272 0.021 Uiso calc U R 1
C C17 0.34546(14) 0.57384(8) 0.24561(9) 0.0084(2) Uani d . . 1
C C18 0.20336(15) 0.60123(9) 0.20942(9) 0.0114(3) Uani d . . 1
H H18A 0.1583 0.6249 0.2508 0.014 Uiso calc U R 1
H H18B 0.2119 0.6397 0.1688 0.014 Uiso calc U R 1
C C19 0.11747(16) 0.53511(9) 0.17245(10) 0.0140(3) Uani d . . 1
H H19 0.0263 0.5541 0.1508 0.017 Uiso calc U R 1
C C20 0.18306(17) 0.49993(10) 0.10591(10) 0.0152(3) Uani d . . 1
H H20A 0.189 0.5376 0.0642 0.018 Uiso calc U R 1
H H20B 0.1285 0.457 0.0828 0.018 Uiso calc U R 1
C C21 0.32405(16) 0.47279(9) 0.13978(9) 0.0129(3) Uani d . . 1
H H21 0.3686 0.4504 0.0968 0.015 Uiso calc U R 1
C C23 0.32932(15) 0.51200(8) 0.30651(9) 0.0106(3) Uani d . . 1
H H23A 0.4189 0.4929 0.329 0.013 Uiso calc U R 1
H H23B 0.2862 0.5336 0.3498 0.013 Uiso calc U R 1
C C24 0.24367(16) 0.44666(9) 0.26859(10) 0.0134(3) Uani d . . 1
H H24 0.2351 0.4072 0.309 0.016 Uiso calc U R 1
C C25 0.10396(16) 0.47559(9) 0.23508(10) 0.0156(3) Uani d . . 1
H H25A 0.048 0.4334 0.2116 0.019 Uiso calc U R 1
H H25B 0.0597 0.4978 0.2776 0.019 Uiso calc U R 1
C C26 0.31279(17) 0.41292(9) 0.20247(10) 0.0144(3) Uani d . . 1
H H26A 0.4034 0.3947 0.2241 0.017 Uiso calc U R 1
H H26B 0.2601 0.3696 0.1787 0.017 Uiso calc U R 1
C C27 0.35743(14) 0.72239(8) 0.34311(9) 0.0091(2) Uani d . . 1
C C28 0.44981(15) 0.77988(9) 0.39301(9) 0.0117(3) Uani d . . 1
H H28A 0.5042 0.7534 0.437 0.014 Uiso calc U R 1
H H28B 0.5119 0.803 0.3601 0.014 Uiso calc U R 1
C C29 0.36599(16) 0.84191(9) 0.42575(10) 0.0144(3) Uani d . . 1
H H29 0.4279 0.8779 0.4574 0.017 Uiso calc U R 1
C C30 0.27434(16) 0.80547(10) 0.47903(10) 0.0152(3) Uani d . . 1
H H30A 0.2204 0.8446 0.5011 0.018 Uiso calc U R 1
H H30B 0.3291 0.7792 0.5231 0.018 Uiso calc U R 1
C C31 0.18126(15) 0.74920(9) 0.43073(10) 0.0123(3) Uani d . . 1
H H31 0.1206 0.7256 0.4652 0.015 Uiso calc U R 1
C C32 0.26408(15) 0.68718(8) 0.39723(9) 0.0099(2) Uani d . . 1
H H32A 0.203 0.6506 0.3671 0.012 Uiso calc U R 1
H H32B 0.3184 0.66 0.4408 0.012 Uiso calc U R 1
C C33 0.27341(16) 0.76912(8) 0.27678(9) 0.0114(3) Uani d . . 1
H H33A 0.3347 0.7938 0.2443 0.014 Uiso calc U R 1
H H33B 0.2137 0.7349 0.2425 0.014 Uiso calc U R 1
C C34 0.18841(16) 0.82938(9) 0.31096(10) 0.0133(3) Uani d . . 1
H H34 0.1328 0.8567 0.2672 0.016 Uiso calc U R 1
C C35 0.28146(17) 0.88496(9) 0.35938(11) 0.0164(3) Uani d . . 1
H H35A 0.228 0.9243 0.3815 0.02 Uiso calc U R 1
H H35B 0.3406 0.9097 0.3257 0.02 Uiso calc U R 1
C C36 0.09587(16) 0.79072(9) 0.36274(10) 0.0139(3) Uani d . . 1
H H36A 0.0365 0.7545 0.3309 0.017 Uiso calc U R 1
H H36B 0.0388 0.8288 0.384 0.017 Uiso calc U R 1
C C22 0.40746(15) 0.53998(9) 0.17577(9) 0.0113(3) Uani d . . 1
H H22A 0.4111 0.5791 0.1352 0.014 Uiso calc U R 1
H H22B 0.5004 0.5232 0.1942 0.014 Uiso calc U R 1
C C11 0.84194(16) 0.65470(10) 0.42114(10) 0.0146(3) Uani d . . 1
H H11 0.9065 0.6976 0.4301 0.018 Uiso calc U R 1
C C10 0.90644(16) 0.59092(10) 0.37958(11) 0.0171(3) Uani d . . 1
H H10A 0.9898 0.5739 0.4123 0.02 Uiso calc U R 1
H H10B 0.9296 0.6088 0.3287 0.02 Uiso calc U R 1

loop_
_atom_site_aniso_label
_atom_site_aniso_U_11
_atom_site_aniso_U_22
_atom_site_aniso_U_33
_atom_site_aniso_U_12
_atom_site_aniso_U_13
_atom_site_aniso_U_23
Pd1 0.00920(5) 0.01030(5) 0.01022(5) 0.00036(4) 0.00226(4) 0.00125(4)
C1 0.0116(6) 0.0150(7) 0.0120(7) 0.0012(5) 0.0028(5) 0.0012(5)
F1 0.0191(5) 0.0413(7) 0.0290(6) 0.0067(5) 0.0156(5) 0.0030(5)
Cl1 0.02271(19) 0.01355(16) 0.01475(17) 0.00000(13) 0.00357(14) 0.00384(13)
P1 0.00623(15) 0.00762(15) 0.00843(15) 0.00054(11) 0.00189(12) 0.00045(12)
C5 0.0105(6) 0.0196(8) 0.0193(8) 0.0010(5) 0.0044(6) 0.0041(6)
C4 0.0143(7) 0.0261(9) 0.0187(8) 0.0051(6) 0.0084(6) 0.0041(7)
C3 0.0211(8) 0.0321(10) 0.0207(9) -0.0019(7) 0.0092(7) -0.0105(7)
C2 0.0159(7) 0.0290(9) 0.0170(8) -0.0044(6) 0.0063(6) -0.0073(7)
C6 0.0133(7) 0.0153(7) 0.0152(7) 0.0000(5) 0.0032(5) 0.0018(5)
C8 0.0096(6) 0.0140(7) 0.0121(6) 0.0031(5) 0.0010(5) -0.0006(5)
C7 0.0070(6) 0.0111(6) 0.0092(6) 0.0001(4) 0.0010(5) 0.0012(5)
C9 0.0105(6) 0.0161(7) 0.0203(8) 0.0045(5) 0.0005(6) 0.0008(6)
C12 0.0086(6) 0.0129(6) 0.0150(7) -0.0012(5) 0.0019(5) 0.0012(5)
C13 0.0100(6) 0.0154(7) 0.0100(6) -0.0016(5) 0.0019(5) 0.0014(5)
C14 0.0132(7) 0.0213(8) 0.0113(7) -0.0023(6) -0.0013(5) 0.0038(6)
C15 0.0142(7) 0.0171(7) 0.0211(8) 0.0025(6) -0.0033(6) 0.0063(6)
C16 0.0130(7) 0.0244(8) 0.0144(7) -0.0035(6) -0.0035(6) 0.0005(6)
C17 0.0078(6) 0.0079(6) 0.0095(6) -0.0005(4) 0.0010(5) -0.0009(5)
C18 0.0093(6) 0.0108(6) 0.0136(7) 0.0009(5) -0.0006(5) -0.0017(5)
C19 0.0098(6) 0.0146(7) 0.0167(7) 0.0000(5) -0.0013(5) -0.0036(6)
C20 0.0152(7) 0.0154(7) 0.0138(7) -0.0010(5) -0.0019(6) -0.0036(5)
C21 0.0134(6) 0.0125(6) 0.0128(7) 0.0003(5) 0.0025(5) -0.0034(5)
C23 0.0123(6) 0.0085(6) 0.0113(6) -0.0010(5) 0.0031(5) 0.0001(5)
C24 0.0165(7) 0.0092(6) 0.0151(7) -0.0032(5) 0.0040(6) -0.0016(5)
C25 0.0124(7) 0.0144(7) 0.0205(8) -0.0046(5) 0.0046(6) -0.0054(6)
C26 0.0178(7) 0.0095(6) 0.0160(7) 0.0004(5) 0.0024(6) -0.0030(5)
C27 0.0082(6) 0.0076(6) 0.0123(6) 0.0003(4) 0.0037(5) -0.0003(5)
C28 0.0089(6) 0.0112(6) 0.0152(7) -0.0022(5) 0.0029(5) -0.0035(5)
C29 0.0127(7) 0.0114(6) 0.0194(8) -0.0003(5) 0.0031(6) -0.0057(5)
C30 0.0135(7) 0.0172(7) 0.0155(7) 0.0015(5) 0.0045(6) -0.0057(6)
C31 0.0091(6) 0.0145(7) 0.0142(7) 0.0016(5) 0.0046(5) -0.0015(5)
C32 0.0088(6) 0.0106(6) 0.0108(6) 0.0004(5) 0.0031(5) -0.0003(5)
C33 0.0116(6) 0.0102(6) 0.0128(6) 0.0018(5) 0.0032(5) 0.0014(5)
C34 0.0122(6) 0.0115(6) 0.0170(7) 0.0044(5) 0.0045(5) 0.0008(5)
C35 0.0179(7) 0.0091(6) 0.0231(8) 0.0014(5) 0.0056(6) -0.0021(6)
C36 0.0095(6) 0.0154(7) 0.0172(7) 0.0035(5) 0.0038(5) -0.0001(6)
C22 0.0116(6) 0.0128(6) 0.0097(6) -0.0003(5) 0.0030(5) -0.0019(5)
C11 0.0081(6) 0.0189(7) 0.0164(7) -0.0023(5) 0.0001(5) 0.0015(6)
C10 0.0081(6) 0.0224(8) 0.0203(8) 0.0024(6) 0.0006(6) 0.0017(6)

loop_
_atom_type_symbol
_atom_type_description
_atom_type_scat_dispersion_real
_atom_type_scat_dispersion_imag
_atom_type_scat_source
C C 0.0033 0.0016 'International Tables Vol C Tables 4.2.6.8 and 6.1.1.4'
F F 0.0171 0.0103 'International Tables Vol C Tables 4.2.6.8 and 6.1.1.4'
P P 0.1023 0.0942 'International Tables Vol C Tables 4.2.6.8 and 6.1.1.4'
Cl Cl 0.1484 0.1585 'International Tables Vol C Tables 4.2.6.8 and 6.1.1.4'
Pd Pd -0.9988 1.0072 'International Tables Vol C Tables 4.2.6.8 and 6.1.1.4'
H H 0.0000 0.0000 'International Tables Vol C Tables 4.2.6.8 and 6.1.1.4'

loop_
_geom_angle_atom_site_label_1
_geom_angle_atom_site_label_2
_geom_angle_atom_site_label_3
_geom_angle
C1 Pd1 P1 102.31(5)
C1 Pd1 Cl1 91.29(5)
P1 Pd1 Cl1 166.339(15)
C2 C1 C6 118.74(15)
C2 C1 Pd1 121.86(12)
C6 C1 Pd1 118.32(12)
C7 P1 C17 110.56(7)
C7 P1 C27 111.13(7)
C17 P1 C27 109.53(6)
C7 P1 Pd1 119.08(5)
C17 P1 Pd1 112.14(5)
C27 P1 Pd1 92.95(5)
C4 C5 C6 118.03(16)
C4 C5 H5 121.0
C6 C5 H5 121.0
F1 C4 C3 118.43(17)
F1 C4 C5 118.79(17)
C3 C4 C5 122.78(16)
C4 C3 C2 118.21(17)
C4 C3 H3 120.9
C2 C3 H3 120.9
C1 C2 C3 120.98(17)
C1 C2 H2 119.5
C3 C2 H2 119.5
C5 C6 C1 121.24(16)
C5 C6 H6 119.4
C1 C6 H6 119.4
C9 C8 C7 110.41(13)
C9 C8 H8A 109.6
C7 C8 H8A 109.6
C9 C8 H8B 109.6
C7 C8 H8B 109.6
H8A C8 H8B 108.1
C13 C7 C8 109.15(12)
C13 C7 C12 108.27(12)
C8 C7 C12 106.79(12)
C13 C7 P1 113.96(10)
C8 C7 P1 110.69(10)
C12 C7 P1 107.70(10)
C10 C9 C15 109.79(14)
C10 C9 C8 109.93(14)
C15 C9 C8 109.37(13)
C10 C9 H9 109.2
C15 C9 H9 109.2
C8 C9 H9 109.2
C11 C12 C7 111.01(13)
C11 C12 H12A 109.4
C7 C12 H12A 109.4
C11 C12 H12B 109.4
C7 C12 H12B 109.4
H12A C12 H12B 108.0
C14 C13 C7 110.16(12)
C14 C13 H13A 109.6
C7 C13 H13A 109.6
C14 C13 H13B 109.6
C7 C13 H13B 109.6
H13A C13 H13B 108.1
C15 C14 C16 109.72(14)
C15 C14 C13 110.21(14)
C16 C14 C13 109.42(14)
C15 C14 H14 109.2
C16 C14 H14 109.2
C13 C14 H14 109.2
C14 C15 C9 109.47(14)
C14 C15 H15A 109.8
C9 C15 H15A 109.8
C14 C15 H15B 109.8
C9 C15 H15B 109.8
H15A C15 H15B 108.2
C14 C16 C11 108.84(14)
C14 C16 H16A 109.9
C11 C16 H16A 109.9
C14 C16 H16B 109.9
C11 C16 H16B 109.9
H16A C16 H16B 108.3
C23 C17 C22 109.99(12)
C23 C17 C18 108.45(12)
C22 C17 C18 104.97(12)
C23 C17 P1 112.83(10)
C22 C17 P1 107.79(10)
C18 C17 P1 112.52(10)
C19 C18 C17 110.94(12)
C19 C18 H18A 109.5
C17 C18 H18A 109.5
C19 C18 H18B 109.5
C17 C18 H18B 109.5
H18A C18 H18B 108.0
C25 C19 C20 109.53(14)
C25 C19 C18 109.65(13)
C20 C19 C18 110.10(13)
C25 C19 H19 109.2
C20 C19 H19 109.2
C18 C19 H19 109.2
C19 C20 C21 108.46(13)
C19 C20 H20A 110.0
C21 C20 H20A 110.0
C19 C20 H20B 110.0
C21 C20 H20B 110.0
H20A C20 H20B 108.4
C26 C21 C20 109.30(13)
C26 C21 C22 110.23(13)
C20 C21 C22 109.41(13)
C26 C21 H21 109.3
C20 C21 H21 109.3
C22 C21 H21 109.3
C24 C23 C17 110.87(12)
C24 C23 H23A 109.5
C17 C23 H23A 109.5
C24 C23 H23B 109.5
C17 C23 H23B 109.5
H23A C23 H23B 108.1
C25 C24 C26 109.83(14)
C25 C24 C23 109.70(13)
C26 C24 C23 108.92(13)
C25 C24 H24 109.5
C26 C24 H24 109.5
C23 C24 H24 109.5
C19 C25 C24 109.26(13)
C19 C25 H25A 109.8
C24 C25 H25A 109.8
C19 C25 H25B 109.8
C24 C25 H25B 109.8
H25A C25 H25B 108.3
C21 C26 C24 109.67(13)
C21 C26 H26A 109.7
C24 C26 H26A 109.7
C21 C26 H26B 109.7
C24 C26 H26B 109.7
H26A C26 H26B 108.2
C32 C27 C28 107.47(12)
C32 C27 C33 110.07(12)
C28 C27 C33 105.95(12)
C32 C27 P1 116.93(10)
C28 C27 P1 111.69(10)
C33 C27 P1 104.19(10)
C29 C28 C27 110.84(12)
C29 C28 H28A 109.5
C27 C28 H28A 109.5
C29 C28 H28B 109.5
C27 C28 H28B 109.5
H28A C28 H28B 108.1
C35 C29 C30 109.85(14)
C35 C29 C28 111.12(14)
C30 C29 C28 108.81(13)
C35 C29 H29 109.0
C30 C29 H29 109.0
C28 C29 H29 109.0
C29 C30 C31 108.95(13)
C29 C30 H30A 109.9
C31 C30 H30A 109.9
C29 C30 H30B 109.9
C31 C30 H30B 109.9
H30A C30 H30B 108.3
C30 C31 C36 109.46(13)
C30 C31 C32 110.34(13)
C36 C31 C32 109.39(13)
C30 C31 H31 109.2
C36 C31 H31 109.2
C32 C31 H31 109.2
C31 C32 C27 110.01(12)
C31 C32 H32A 109.7
C27 C32 H32A 109.7
C31 C32 H32B 109.7
C27 C32 H32B 109.7
H32A C32 H32B 108.2
C34 C33 C27 111.36(12)
C34 C33 H33A 109.4
C27 C33 H33A 109.4
C34 C33 H33B 109.4
C27 C33 H33B 109.4
H33A C33 H33B 108.0
C35 C34 C36 110.38(14)
C35 C34 C33 109.13(13)
C36 C34 C33 108.95(13)
C35 C34 H34 109.5
C36 C34 H34 109.5
C33 C34 H34 109.5
C34 C35 C29 108.56(13)
C34 C35 H35A 110.0
C29 C35 H35A 110.0
C34 C35 H35B 110.0
C29 C35 H35B 110.0
H35A C35 H35B 108.4
C34 C36 C31 109.59(13)
C34 C36 H36A 109.8
C31 C36 H36A 109.8
C34 C36 H36B 109.8
C31 C36 H36B 109.8
H36A C36 H36B 108.2
C21 C22 C17 110.90(12)
C21 C22 H22A 109.5
C17 C22 H22A 109.5
C21 C22 H22B 109.5
C17 C22 H22B 109.5
H22A C22 H22B 108.0
C10 C11 C12 109.26(14)
C10 C11 C16 110.53(14)
C12 C11 C16 109.63(13)
C10 C11 H11 109.1
C12 C11 H11 109.1
C16 C11 H11 109.1
C11 C10 C9 108.40(13)
C11 C10 H10A 110.0
C9 C10 H10A 110.0
C11 C10 H10B 110.0
C9 C10 H10B 110.0
H10A C10 H10B 108.4

loop_
_geom_bond_atom_site_label_1
_geom_bond_atom_site_label_2
_geom_bond_distance
Pd1 C1 1.9794(16)
Pd1 P1 2.2725(4)
Pd1 Cl1 2.3282(4)
C1 C2 1.392(2)
C1 C6 1.396(2)
F1 C4 1.3637(19)
P1 C7 1.8957(15)
P1 C17 1.9100(15)
P1 C27 1.9114(15)
C5 C4 1.382(3)
C5 C6 1.395(2)
C5 H5 0.95
C4 C3 1.377(3)
C3 C2 1.401(2)
C3 H3 0.95
C2 H2 0.95
C6 H6 0.95
C8 C9 1.543(2)
C8 C7 1.553(2)
C8 H8A 0.99
C8 H8B 0.99
C7 C13 1.546(2)
C7 C12 1.553(2)
C9 C10 1.536(2)
C9 C15 1.536(3)
C9 H9 1.0
C12 C11 1.534(2)
C12 H12A 0.99
C12 H12B 0.99
C13 C14 1.542(2)
C13 H13A 0.99
C13 H13B 0.99
C14 C15 1.528(3)
C14 C16 1.531(2)
C14 H14 1.0
C15 H15A 0.99
C15 H15B 0.99
C16 C11 1.538(2)
C16 H16A 0.99
C16 H16B 0.99
C17 C23 1.543(2)
C17 C22 1.551(2)
C17 C18 1.556(2)
C18 C19 1.542(2)
C18 H18A 0.99
C18 H18B 0.99
C19 C25 1.530(2)
C19 C20 1.533(2)
C19 H19 1.0
C20 C21 1.535(2)
C20 H20A 0.99
C20 H20B 0.99
C21 C26 1.530(2)
C21 C22 1.539(2)
C21 H21 1.0
C23 C24 1.536(2)
C23 H23A 0.99
C23 H23B 0.99
C24 C25 1.532(2)
C24 C26 1.536(2)
C24 H24 1.0
C25 H25A 0.99
C25 H25B 0.99
C26 H26A 0.99
C26 H26B 0.99
C27 C32 1.545(2)
C27 C28 1.556(2)
C27 C33 1.561(2)
C28 C29 1.542(2)
C28 H28A 0.99
C28 H28B 0.99
C29 C35 1.530(2)
C29 C30 1.532(2)
C29 H29 1.0
C30 C31 1.533(2)
C30 H30A 0.99
C30 H30B 0.99
C31 C36 1.540(2)
C31 C32 1.542(2)
C31 H31 1.0
C32 H32A 0.99
C32 H32B 0.99
C33 C34 1.538(2)
C33 H33A 0.99
C33 H33B 0.99
C34 C35 1.526(2)
C34 C36 1.538(2)
C34 H34 1.0
C35 H35A 0.99
C35 H35B 0.99
C36 H36A 0.99
C36 H36B 0.99
C22 H22A 0.99
C22 H22B 0.99
C11 C10 1.532(2)
C11 H11 1.0
C10 H10A 0.99
C10 H10B 0.99
